data_4118317
loop_
_publ_author_name
'Sven O. Sylvester'
'Jacqueline M. Cole'
'Paul G. Waddell'

_publ_section_title
;
 Photoconversion Bonding Mechanism in Ruthenium Sulfur Dioxide Linkage
 Photoisomers Revealed by in Situ Diffraction
;
_journal_name_full 'Journal of the American Chemical Society'
_journal_page_first 11860
_journal_page_last 11863
_journal_paper_doi 10.1021/ja303943q
_journal_volume 134
_journal_year 2012
_chemical_formula_moiety 'C5 H19 Cl2 N5 O3 Ru1 S1'
_chemical_formula_sum 'C5 H19 Cl2 N5 O3 Ru S'
_chemical_formula_weight 401.28
_chemical_name_systematic
;
 ?
;
_space_group_IT_number 62
_symmetry_cell_setting orthorhombic
_symmetry_space_group_name_Hall '-P 2n 2a'
_symmetry_space_group_name_H-M 'P m c n'
_atom_sites_solution_hydrogens geom
_atom_sites_solution_primary direct
_atom_sites_solution_secondary difmap
_audit_creation_date 2012-04-11T13:51:05-00:00
_audit_creation_method 'WinGX routine CIF_UPDATE'
_cell_angle_alpha 90
_cell_angle_beta 90
_cell_angle_gamma 90
_cell_formula_units_Z 4
_cell_length_a 7.088(5)
_cell_length_b 9.743(6)
_cell_length_c 21.231(14)
_cell_measurement_reflns_used 5551
_cell_measurement_temperature 140(2)
_cell_measurement_theta_max 33.1
_cell_measurement_theta_min 2.3
_cell_volume 1466.2(17)
_computing_cell_refinement
;
        CrystalClear-SM Expert 2.0 r4 (Rigaku, 2009)
;
_computing_data_collection
;
        CrystalClear-SM Expert 2.0 r4 (Rigaku, 2009)
;
_computing_data_reduction
;
        CrystalClear-SM Expert 2.0 r4 (Rigaku, 2009)
;
_computing_molecular_graphics 'Ortep-3 for Windows (Farrugia, 1997)'
_computing_publication_material 'WinGX publication routines (Farrugia, 1999)'
_computing_structure_refinement 'SHELXL-97 (Sheldrick, 2008)'
_diffrn_ambient_temperature 140(2)
_diffrn_detector_area_resol_mean 28.5714
_diffrn_measured_fraction_theta_full 0.982
_diffrn_measured_fraction_theta_max 0.887
_diffrn_measurement_device_type
;
        Rigaku Saturn724+ (2x2 bin mode)
;
_diffrn_measurement_method 'profile data from \w-scans'
_diffrn_radiation_monochromator graphite
_diffrn_radiation_type MoK\a
_diffrn_radiation_wavelength 0.71073
_diffrn_reflns_av_R_equivalents 0.108
_diffrn_reflns_av_unetI/netI 0.1218
_diffrn_reflns_limit_h_max 7
_diffrn_reflns_limit_h_min -9
_diffrn_reflns_limit_k_max 5
_diffrn_reflns_limit_k_min -14
_diffrn_reflns_limit_l_max 31
_diffrn_reflns_limit_l_min -31
_diffrn_reflns_number 7323
_diffrn_reflns_theta_full 27.5
_diffrn_reflns_theta_max 33.15
_diffrn_reflns_theta_min 3.46
_diffrn_source 'Sealed Tube'
_exptl_absorpt_coefficient_mu 1.58
_exptl_absorpt_correction_T_max 1
_exptl_absorpt_correction_T_min 0.246
_exptl_absorpt_correction_type multi-scan
_exptl_crystal_colour Colorless
_exptl_crystal_density_diffrn 1.818
_exptl_crystal_description Prism
_exptl_crystal_F_000 808
_exptl_crystal_size_max 0.2
_exptl_crystal_size_mid 0.2
_exptl_crystal_size_min 0.2
_refine_diff_density_max 0.947
_refine_diff_density_min -2.166
_refine_diff_density_rms 0.243
_refine_ls_extinction_method none
_refine_ls_goodness_of_fit_ref 0.873
_refine_ls_hydrogen_treatment constr
_refine_ls_matrix_type full
_refine_ls_number_parameters 124
_refine_ls_number_reflns 2649
_refine_ls_number_restraints 0
_refine_ls_restrained_S_all 0.873
_refine_ls_R_factor_all 0.0969
_refine_ls_R_factor_gt 0.0623
_refine_ls_shift/su_max 0.006
_refine_ls_shift/su_mean 0.001
_refine_ls_structure_factor_coef Fsqd
_refine_ls_weighting_details 'calc w=1/[\s^2^(Fo^2^)+(0.0777P)^2^+0.0000P] where P=(Fo^2^+2Fc^2^)/3'
_refine_ls_weighting_scheme calc
_refine_ls_wR_factor_ref 0.1743
_reflns_number_gt 1324
_reflns_number_total 2649
_reflns_threshold_expression >2\s(I)
_cod_data_source_file ja303943q_si_002_25.cif
_cod_data_source_block pyr-140k-run-4
_cod_database_code 4118317

loop_
_symmetry_equiv_pos_as_xyz
'x, y, z'
'-x+1/2, -y+1/2, z+1/2'
'x+1/2, -y, -z'
'-x, y+1/2, -z+1/2'
'-x, -y, -z'
'x-1/2, y-1/2, -z-1/2'
'-x-1/2, y, z'
'x, -y-1/2, z-1/2'

loop_
_atom_site_label
_atom_site_fract_x
_atom_site_fract_y
_atom_site_fract_z
_atom_site_U_iso_or_equiv
_atom_site_adp_type
_atom_site_calc_flag
_atom_site_refinement_flags
_atom_site_occupancy
_atom_site_disorder_assembly
_atom_site_disorder_group
_atom_site_type_symbol
Ru1 0.25 0.78112(5) 0.58462(3) 0.0415(2) Uani d S 1 . . Ru
Cl1 -0.25 0.83907(17) 0.69776(8) 0.0481(4) Uani d S 1 . . Cl
Cl2 -0.25 0.78253(16) 0.47113(9) 0.0532(5) Uani d S 1 . . Cl
C1 0.25 0.7091(6) 0.7237(3) 0.0414(16) Uani d S 1 . . C
H1 0.25 0.6176 0.7083 0.05 Uiso calc SR 1 A . H
N2 0.4700(6) 0.9282(4) 0.57799(17) 0.0425(9) Uani d . 1 A . n
H2A 0.4195 1.0128 0.5713 0.064 Uiso calc R 1 . . H
H2B 0.5475 0.906 0.5454 0.064 Uiso calc R 1 . . H
H2C 0.5373 0.9288 0.6145 0.064 Uiso calc R 1 . . H
O3 -0.25 0.6015(4) 0.3482(2) 0.0623(15) Uani d S 1 . . O
N3 0.25 0.8125(5) 0.6813(3) 0.0396(13) Uani d S 1 A . n
N1 0.4741(6) 0.6394(4) 0.6016(2) 0.0509(11) Uani d . 1 A . n
H1A 0.55 0.6724 0.6326 0.076 Uiso calc R 1 . . H
H1B 0.5426 0.6283 0.5657 0.076 Uiso calc R 1 . . H
H1C 0.4251 0.5571 0.6136 0.076 Uiso calc R 1 . . H
C2 0.25 0.7289(7) 0.7876(4) 0.053(2) Uani d S 1 A . C
H2 0.25 0.653 0.8157 0.064 Uiso calc SR 1 . . H
C3 0.25 0.8639(8) 0.8104(4) 0.066(2) Uani d S 1 . . C
H3 0.25 0.8814 0.8544 0.079 Uiso calc SR 1 A . H
C5 0.25 0.9423(7) 0.7049(3) 0.0475(17) Uani d S 1 . . C
H5 0.25 1.017 0.6761 0.057 Uiso calc SR 1 A . H
C4 0.25 0.9702(7) 0.7681(3) 0.058(2) Uani d S 1 A . C
H4 0.25 1.0625 0.7825 0.069 Uiso calc SR 1 . . H
S1 0.25 0.7340(6) 0.48827(17) 0.0450(18) Uani d SP 0.532(13) A 1 S
O1 0.25 0.8384(11) 0.4402(6) 0.058(4) Uani d SP 0.532(13) A 1 O
O2 0.25 0.591(2) 0.4679(8) 0.044(4) Uani d SP 0.532(13) A 1 O
S1B 0.1718(10) 0.6623(7) 0.4869(2) 0.0409(19) Uani d P 0.234(6) . 3 S
O1B 0.25 0.8167(12) 0.4866(6) 0.049(3) Uani d SP 0.468(13) . 3 O
O2B 0.175(5) 0.564(3) 0.4675(12) 0.061(8) Uani d P 0.234(6) . 3 O

loop_
_atom_site_aniso_label
_atom_site_aniso_U_11
_atom_site_aniso_U_22
_atom_site_aniso_U_33
_atom_site_aniso_U_12
_atom_site_aniso_U_13
_atom_site_aniso_U_23
Ru1 0.0651(5) 0.0260(3) 0.0332(3) 0 0 0.00193(18)
Cl1 0.0660(12) 0.0352(8) 0.0431(9) 0 0 0.0009(7)
Cl2 0.0838(15) 0.0327(8) 0.0431(10) 0 0 -0.0010(7)
C1 0.058(4) 0.023(3) 0.044(4) 0 0 0.005(3)
N2 0.059(3) 0.0288(18) 0.040(2) -0.0019(18) 0.0024(18) 0.0042(14)
O3 0.113(5) 0.026(2) 0.048(3) 0 0 0.002(2)
N3 0.053(4) 0.024(2) 0.042(3) 0 0 0.002(2)
N1 0.067(3) 0.0343(19) 0.051(3) 0.005(2) 0.013(2) 0.0031(18)
C2 0.074(6) 0.039(4) 0.047(5) 0 0 0.008(3)
C3 0.112(7) 0.048(4) 0.036(4) 0 0 -0.003(3)
C5 0.065(5) 0.029(3) 0.049(4) 0 0 0.000(3)
C4 0.095(6) 0.039(4) 0.039(4) 0 0 -0.011(3)
S1 0.056(3) 0.041(4) 0.0378(19) 0 0 0.0024(16)
O1 0.068(7) 0.047(6) 0.061(8) 0 0 0.003(5)
O2 0.063(15) 0.034(9) 0.037(6) 0 0 -0.017(6)
S1B 0.062(4) 0.029(3) 0.032(3) -0.004(3) -0.002(2) -0.004(2)
O1B 0.084(9) 0.019(5) 0.043(7) 0 0 0.018(4)
O2B 0.09(2) 0.038(10) 0.052(11) -0.032(9) -0.026(12) -0.013(7)

loop_
_atom_type_symbol
_atom_type_description
_atom_type_scat_dispersion_real
_atom_type_scat_dispersion_imag
_atom_type_scat_source
C C 0.0033 0.0016 'International Tables Vol C Tables 4.2.6.8 and 6.1.1.4'
H H 0 0 'International Tables Vol C Tables 4.2.6.8 and 6.1.1.4'
Cl Cl 0.1484 0.1585 'International Tables Vol C Tables 4.2.6.8 and 6.1.1.4'
N N 0.0061 0.0033 'International Tables Vol C Tables 4.2.6.8 and 6.1.1.4'
O O 0.0106 0.006 'International Tables Vol C Tables 4.2.6.8 and 6.1.1.4'
Ru Ru -1.2594 0.8363 'International Tables Vol C Tables 4.2.6.8 and 6.1.1.4'
S S 0.1246 0.1234 'International Tables Vol C Tables 4.2.6.8 and 6.1.1.4'

loop_
_geom_angle_atom_site_label_1
_geom_angle_atom_site_label_2
_geom_angle_atom_site_label_3
_geom_angle
_geom_angle_site_symmetry_1
_geom_angle_site_symmetry_3
N3 Ru1 S1 175.8(2) . .
N3 Ru1 O1B 162.1(4) . .
S1 Ru1 O1B 22.1(4) . .
N3 Ru1 N2 88.06(14) . .
S1 Ru1 N2 94.77(14) . .
O1B Ru1 N2 79.8(2) . .
N3 Ru1 N2 88.06(14) . 7_655
S1 Ru1 N2 94.77(14) . 7_655
O1B Ru1 N2 79.8(2) . 7_655
N2 Ru1 N2 94.6(2) . 7_655
N3 Ru1 N1 85.91(15) . 7_655
S1 Ru1 N1 91.31(15) . 7_655
O1B Ru1 N1 105.8(2) . 7_655
N2 Ru1 N1 173.90(15) . 7_655
N2 Ru1 N1 84.33(18) 7_655 7_655
N3 Ru1 N1 85.91(15) . .
S1 Ru1 N1 91.31(15) . .
O1B Ru1 N1 105.8(2) . .
N2 Ru1 N1 84.33(18) . .
N2 Ru1 N1 173.90(15) 7_655 .
N1 Ru1 N1 96.1(2) 7_655 .
N3 Ru1 S1B 155.7(2) . .
S1 Ru1 S1B 20.98(15) . .
O1B Ru1 S1B 40.5(4) . .
N2 Ru1 S1B 115.5(2) . .
N2 Ru1 S1B 95.57(17) 7_655 .
N1 Ru1 S1B 70.6(2) 7_655 .
N1 Ru1 S1B 90.31(18) . .
N3 Ru1 S1B 155.7(2) . 7_655
S1 Ru1 S1B 20.98(15) . 7_655
O1B Ru1 S1B 40.5(4) . 7_655
N2 Ru1 S1B 95.57(17) . 7_655
N2 Ru1 S1B 115.5(2) 7_655 7_655
N1 Ru1 S1B 90.31(18) 7_655 7_655
N1 Ru1 S1B 70.6(2) . 7_655
S1B Ru1 S1B 26.3(3) . 7_655
N3 C1 C2 123.7(6) . .
N3 C1 H1 118.2 . .
C2 C1 H1 118.2 . .
Ru1 N2 H2A 109.5 . .
Ru1 N2 H2B 109.5 . .
H2A N2 H2B 109.5 . .
Ru1 N2 H2C 109.5 . .
H2A N2 H2C 109.5 . .
H2B N2 H2C 109.5 . .
C1 N3 C5 116.7(6) . .
C1 N3 Ru1 123.3(5) . .
C5 N3 Ru1 120.0(4) . .
Ru1 N1 H1A 109.5 . .
Ru1 N1 H1B 109.5 . .
H1A N1 H1B 109.5 . .
Ru1 N1 H1C 109.5 . .
H1A N1 H1C 109.5 . .
H1B N1 H1C 109.5 . .
C1 C2 C3 118.3(7) . .
C1 C2 H2 120.9 . .
C3 C2 H2 120.9 . .
C4 C3 C2 118.9(7) . .
C4 C3 H3 120.5 . .
C2 C3 H3 120.5 . .
N3 C5 C4 123.0(6) . .
N3 C5 H5 118.5 . .
C4 C5 H5 118.5 . .
C5 C4 C3 119.4(7) . .
C5 C4 H4 120.3 . .
C3 C4 H4 120.3 . .
O1 S1 O2 117.7(9) . .
O1 S1 Ru1 122.5(6) . .
O2 S1 Ru1 119.8(8) . .
O2B S1B S1B 88.9(18) . 7_655
O2B S1B O2B 45(3) . 7_655
S1B S1B O2B 43.8(15) 7_655 7_655
O2B S1B O1B 148.6(17) . .
S1B S1B O1B 69.8(2) 7_655 .
O2B S1B O1B 110.3(15) 7_655 .
O2B S1B Ru1 140.1(17) . .
S1B S1B Ru1 76.87(16) 7_655 .
O2B S1B Ru1 111.7(12) 7_655 .
O1B S1B Ru1 58.7(5) . .
S1B O1B S1B 40.5(5) . 7_655
S1B O1B Ru1 80.9(4) . .
S1B O1B Ru1 80.9(4) 7_655 .
S1B O2B O2B 91.1(19) . 7_655
S1B O2B S1B 47.3(9) . 7_655
O2B O2B S1B 43.8(15) 7_655 7_655

loop_
_geom_bond_atom_site_label_1
_geom_bond_atom_site_label_2
_geom_bond_site_symmetry_2
_geom_bond_distance
Ru1 N3 . 2.076(6)
Ru1 S1 . 2.096(4)
Ru1 O1B . 2.110(12)
Ru1 N2 . 2.122(4)
Ru1 N2 7_655 2.122(4)
Ru1 N1 7_655 2.135(4)
Ru1 N1 . 2.135(4)
Ru1 S1B . 2.439(6)
Ru1 S1B 7_655 2.439(6)
C1 N3 . 1.350(8)
C1 C2 . 1.370(10)
C1 H1 . 0.95
N2 H2A . 0.91
N2 H2B . 0.91
N2 H2C . 0.91
N3 C5 . 1.359(8)
N1 H1A . 0.91
N1 H1B . 0.91
N1 H1C . 0.91
C2 C3 . 1.401(10)
C2 H2 . 0.95
C3 C4 . 1.370(10)
C3 H3 . 0.95
C5 C4 . 1.370(10)
C5 H5 . 0.95
C4 H4 . 0.95
S1 O1 . 1.441(11)
S1 O2 . 1.461(18)
S1B O2B . 1.04(2)
S1B S1B 7_655 1.108(14)
S1B O2B 7_655 1.508(18)
S1B O1B . 1.603(14)
O1B S1B 7_655 1.603(14)
O2B O2B 7_655 1.07(7)
O2B S1B 7_655 1.508(18)

loop_
_geom_torsion_atom_site_label_1
_geom_torsion_atom_site_label_2
_geom_torsion_atom_site_label_3
_geom_torsion_atom_site_label_4
_geom_torsion
_geom_torsion_site_symmetry_1
_geom_torsion_site_symmetry_4
C2 C1 N3 C5 0.000(4) . .
C2 C1 N3 Ru1 180.000(3) . .
S1 Ru1 N3 C1 0.000(17) . .
O1B Ru1 N3 C1 180.000(4) . .
N2 Ru1 N3 C1 -132.68(11) . .
N2 Ru1 N3 C1 132.68(11) 7_655 .
N1 Ru1 N3 C1 48.23(11) 7_655 .
N1 Ru1 N3 C1 -48.23(11) . .
S1B Ru1 N3 C1 33.4(4) . .
S1B Ru1 N3 C1 -33.4(4) 7_655 .
S1 Ru1 N3 C5 180.000(17) . .
O1B Ru1 N3 C5 0.000(5) . .
N2 Ru1 N3 C5 47.32(11) . .
N2 Ru1 N3 C5 -47.32(11) 7_655 .
N1 Ru1 N3 C5 -131.77(11) 7_655 .
N1 Ru1 N3 C5 131.77(11) . .
S1B Ru1 N3 C5 -146.6(4) . .
S1B Ru1 N3 C5 146.6(4) 7_655 .
N3 C1 C2 C3 0.000(6) . .
C1 C2 C3 C4 0.000(6) . .
C1 N3 C5 C4 0.000(5) . .
Ru1 N3 C5 C4 180.000(4) . .
N3 C5 C4 C3 0.000(6) . .
C2 C3 C4 C5 0.000(6) . .
N3 Ru1 S1 O1 180.000(13) . .
O1B Ru1 S1 O1 0.000(3) . .
N2 Ru1 S1 O1 -47.50(11) . .
N2 Ru1 S1 O1 47.50(11) 7_655 .
N1 Ru1 S1 O1 131.92(11) 7_655 .
N1 Ru1 S1 O1 -131.92(11) . .
S1B Ru1 S1 O1 140.6(4) . .
S1B Ru1 S1 O1 -140.6(4) 7_655 .
N3 Ru1 S1 O2 0.000(14) . .
O1B Ru1 S1 O2 180.000(5) . .
N2 Ru1 S1 O2 132.50(11) . .
N2 Ru1 S1 O2 -132.50(11) 7_655 .
N1 Ru1 S1 O2 -48.08(11) 7_655 .
N1 Ru1 S1 O2 48.08(11) . .
S1B Ru1 S1 O2 -39.4(4) . .
S1B Ru1 S1 O2 39.4(4) 7_655 .
N3 Ru1 S1B O2B -49(3) . .
S1 Ru1 S1B O2B 125(3) . .
O1B Ru1 S1B O2B 146(3) . .
N2 Ru1 S1B O2B 116(3) . .
N2 Ru1 S1B O2B -147(3) 7_655 .
N1 Ru1 S1B O2B -65(3) 7_655 .
N1 Ru1 S1B O2B 32(3) . .
S1B Ru1 S1B O2B 72(3) 7_655 .
N3 Ru1 S1B S1B -121.0(4) . 7_655
S1 Ru1 S1B S1B 52.5(4) . 7_655
O1B Ru1 S1B S1B 74.1(2) . 7_655
N2 Ru1 S1B S1B 43.56(13) . 7_655
N2 Ru1 S1B S1B 141.33(12) 7_655 7_655
N1 Ru1 S1B S1B -136.70(12) 7_655 7_655
N1 Ru1 S1B S1B -40.30(12) . 7_655
N3 Ru1 S1B O2B -94.0(15) . 7_655
S1 Ru1 S1B O2B 79.6(16) . 7_655
O1B Ru1 S1B O2B 101.2(15) . 7_655
N2 Ru1 S1B O2B 70.6(15) . 7_655
N2 Ru1 S1B O2B 168.4(15) 7_655 7_655
N1 Ru1 S1B O2B -109.6(15) 7_655 7_655
N1 Ru1 S1B O2B -13.2(15) . 7_655
S1B Ru1 S1B O2B 27.1(15) 7_655 7_655
N3 Ru1 S1B O1B 164.8(3) . .
S1 Ru1 S1B O1B -21.6(4) . .
N2 Ru1 S1B O1B -30.6(3) . .
N2 Ru1 S1B O1B 67.2(2) 7_655 .
N1 Ru1 S1B O1B 149.2(3) 7_655 .
N1 Ru1 S1B O1B -114.4(2) . .
S1B Ru1 S1B O1B -74.1(2) 7_655 .
O2B S1B O1B S1B -50(4) . 7_655
O2B S1B O1B S1B -17.1(12) 7_655 7_655
Ru1 S1B O1B S1B 86.60(16) . 7_655
O2B S1B O1B Ru1 -137(4) . .
S1B S1B O1B Ru1 -86.60(16) 7_655 .
O2B S1B O1B Ru1 -103.7(12) 7_655 .
N3 Ru1 O1B S1B -159.5(2) . .
S1 Ru1 O1B S1B 20.5(2) . .
N2 Ru1 O1B S1B 152.2(3) . .
N2 Ru1 O1B S1B -111.2(2) 7_655 .
N1 Ru1 O1B S1B -30.1(3) 7_655 .
N1 Ru1 O1B S1B 71.1(3) . .
S1B Ru1 O1B S1B 41.0(5) 7_655 .
N3 Ru1 O1B S1B 159.5(2) . 7_655
S1 Ru1 O1B S1B -20.5(2) . 7_655
N2 Ru1 O1B S1B 111.2(2) . 7_655
N2 Ru1 O1B S1B -152.2(3) 7_655 7_655
N1 Ru1 O1B S1B -71.1(3) 7_655 7_655
N1 Ru1 O1B S1B 30.1(3) . 7_655
S1B Ru1 O1B S1B -41.0(5) . 7_655
S1B S1B O2B O2B 0.000(3) 7_655 7_655
O1B S1B O2B O2B 46(3) . 7_655
Ru1 S1B O2B O2B -68(2) . 7_655
O2B S1B O2B S1B 0.000(6) 7_655 7_655
O1B S1B O2B S1B 46(3) . 7_655
Ru1 S1B O2B S1B -68(2) . 7_655
